data_1556261
loop_
_publ_author_name
'Zubkov, Mikhail O.'
'Kosobokov, Mikhail D.'
'Levin, Vitalij V.'
'Kokorekin, Vladimir A.'
'Korlyukov, Alexander A.'
'Hu, Jinbo'
'Dilman, Alexander D.'

_publ_section_title
;
 A novel photoredox-active group for the generation of fluorinated
 radicals from difluorostyrenes
;
_journal_issue 3
_journal_name_full 'Chemical Science'
_journal_page_first 737
_journal_page_last 741
_journal_paper_doi 10.1039/C9SC04643G
_journal_volume 11
_journal_year 2020
_chemical_absolute_configuration ad
_chemical_formula_moiety 'C13 H7 F6 N S'
_chemical_formula_sum 'C13 H7 F6 N S'
_chemical_formula_weight 323.26
_space_group_crystal_system monoclinic
_space_group_IT_number 4
_space_group_name_Hall 'P 2yb'
_space_group_name_H-M_alt 'P 1 21 1'
_atom_sites_solution_hydrogens geom
_atom_sites_solution_primary dual
_audit_creation_date 2019-04-02
_audit_creation_method
;
Olex2 1.2
(compiled 2018.05.29 svn.r3508 for OlexSys, GUI svn.r5506)
;
_audit_update_record
;
2019-08-14 deposited with the CCDC.	2019-11-26 downloaded from the CCDC.
;
_cell_angle_alpha 90
_cell_angle_beta 94.414(2)
_cell_angle_gamma 90
_cell_formula_units_Z 2
_cell_length_a 9.5947(11)
_cell_length_b 4.8799(6)
_cell_length_c 13.6316(16)
_cell_measurement_reflns_used 3930
_cell_measurement_temperature 120
_cell_measurement_theta_max 32.69
_cell_measurement_theta_min 2.51
_cell_volume 636.35(13)
_computing_cell_refinement 'SAINT v8.34A (Bruker, 2013)'
_computing_data_reduction 'SAINT v8.34A (Bruker, 2013)'
_computing_molecular_graphics 'Olex2 (Dolomanov et al., 2009)'
_computing_publication_material 'Olex2 (Dolomanov et al., 2009)'
_computing_structure_refinement 'ShelXL (Sheldrick, 2015)'
_computing_structure_solution 'ShelXT (Sheldrick, 2015)'
_diffrn_ambient_temperature 120
_diffrn_detector_area_resol_mean 8
_diffrn_measured_fraction_theta_full 0.999
_diffrn_measured_fraction_theta_max 0.985
_diffrn_measurement_device_type 'Bruker APEX-II CCD'
_diffrn_measurement_method '\w and \f scans'
_diffrn_radiation_monochromator graphite
_diffrn_radiation_type MoK\a
_diffrn_radiation_wavelength 0.71073
_diffrn_reflns_av_R_equivalents 0.0254
_diffrn_reflns_av_unetI/netI 0.0384
_diffrn_reflns_Laue_measured_fraction_full 0.999
_diffrn_reflns_Laue_measured_fraction_max 0.985
_diffrn_reflns_limit_h_max 14
_diffrn_reflns_limit_h_min -14
_diffrn_reflns_limit_k_max 7
_diffrn_reflns_limit_k_min -7
_diffrn_reflns_limit_l_max 20
_diffrn_reflns_limit_l_min -20
_diffrn_reflns_number 9856
_diffrn_reflns_point_group_measured_fraction_full 1.000
_diffrn_reflns_point_group_measured_fraction_max 0.970
_diffrn_reflns_theta_full 25.242
_diffrn_reflns_theta_max 32.776
_diffrn_reflns_theta_min 2.129
_diffrn_source 'sealed tube'
_diffrn_standards_number 0
_exptl_absorpt_coefficient_mu 0.319
_exptl_absorpt_correction_T_max 0.7465
_exptl_absorpt_correction_T_min 0.6745
_exptl_absorpt_correction_type multi-scan
_exptl_absorpt_process_details
'SADABS-2014/5 (Bruker,2014/5) was used for absorption correction. wR2(int) was 0.0874 before and 0.0431 after correction. The Ratio of minimum to maximum transmission is 0.9035. The \l/2 correction factor is 0.00150.'
_exptl_crystal_colour yellow
_exptl_crystal_colour_primary yellow
_exptl_crystal_density_diffrn 1.687
_exptl_crystal_description prism
_exptl_crystal_F_000 324
_exptl_crystal_size_max 0.32
_exptl_crystal_size_mid 0.29
_exptl_crystal_size_min 0.24
_refine_diff_density_max 0.333
_refine_diff_density_min -0.215
_refine_diff_density_rms 0.051
_refine_ls_abs_structure_details
;
 Flack x determined using 1617 quotients [(I+)-(I-)]/[(I+)+(I-)]
 (Parsons, Flack and Wagner, Acta Cryst. B69 (2013) 249-259).
;
_refine_ls_abs_structure_Flack 0.04(3)
_refine_ls_extinction_method none
_refine_ls_goodness_of_fit_ref 1.041
_refine_ls_hydrogen_treatment constr
_refine_ls_matrix_type full
_refine_ls_number_parameters 190
_refine_ls_number_reflns 4591
_refine_ls_number_restraints 1
_refine_ls_restrained_S_all 1.041
_refine_ls_R_factor_all 0.0419
_refine_ls_R_factor_gt 0.0352
_refine_ls_shift/su_max 0.000
_refine_ls_shift/su_mean 0.000
_refine_ls_structure_factor_coef Fsqd
_refine_ls_weighting_details 'w=1/[\s^2^(Fo^2^)+(0.0397P)^2^] where P=(Fo^2^+2Fc^2^)/3'
_refine_ls_weighting_scheme calc
_refine_ls_wR_factor_gt 0.0759
_refine_ls_wR_factor_ref 0.0790
_reflns_Friedel_coverage 0.789
_reflns_Friedel_fraction_full 1.000
_reflns_Friedel_fraction_max 0.951
_reflns_number_gt 4107
_reflns_number_total 4591
_reflns_threshold_expression 'I > 2\s(I)'
_cod_data_source_file c9sc04643g2.cif
_cod_data_source_block adil
_cod_depositor_comments
;Adding full bibliography for 1556261--1556262.cif.

 Adding full bibliography for 1556261--1556262.cif.
;
_cod_database_code 1556261
_shelxl_version_number 2014/6
_shelx_space_group_comment
;
The symmetry employed for this shelxl refinement is uniquely defined
by the following loop, which should always be used as a source of
symmetry information in preference to the above space-group names.
They are only intended as comments.
;
_olex2_refinement_description
;
1. Fixed Uiso
 At 1.2 times of:
  All C(H) groups, All C(H,H) groups
2.a Secondary CH2 refined with riding coordinates:
 C7(H7A,H7B)
2.b Aromatic/amide H refined with riding coordinates:
 C9(H9), C10(H10), C11(H11), C12(H12), C13(H13)
;
_olex2_submission_special_instructions 'No special instructions were received'

loop_
_space_group_symop_operation_xyz
'x, y, z'
'-x, y+1/2, -z'

loop_
_atom_site_label
_atom_site_type_symbol
_atom_site_fract_x
_atom_site_fract_y
_atom_site_fract_z
_atom_site_U_iso_or_equiv
_atom_site_adp_type
_atom_site_occupancy
_atom_site_site_symmetry_order
_atom_site_calc_flag
_atom_site_refinement_flags_posn
S1 S 0.64176(5) 0.85452(10) 0.32506(3) 0.02137(10) Uani 1 1 d .
F1 F 0.89087(13) 0.5698(3) 0.24522(8) 0.0297(3) Uani 1 1 d .
F2 F 1.03565(13) 0.1462(3) 0.33060(10) 0.0370(3) Uani 1 1 d .
F3 F 0.78104(16) 0.1587(3) 0.59456(9) 0.0424(4) Uani 1 1 d .
F4 F 0.62020(14) 0.5776(3) 0.52142(9) 0.0357(3) Uani 1 1 d .
F5 F 0.59370(12) 0.4927(2) 0.18440(8) 0.0255(3) Uani 1 1 d .
F6 F 0.46468(12) 0.4465(2) 0.30627(9) 0.0252(3) Uani 1 1 d .
N1 N 0.90593(18) 0.1560(4) 0.46136(12) 0.0261(4) Uani 1 1 d .
C1 C 0.74673(19) 0.5877(4) 0.37872(12) 0.0180(3) Uani 1 1 d .
C2 C 0.85689(19) 0.4755(4) 0.33208(13) 0.0200(3) Uani 1 1 d .
C3 C 0.9314(2) 0.2594(4) 0.37609(15) 0.0235(4) Uani 1 1 d .
C4 C 0.8045(2) 0.2656(4) 0.50714(14) 0.0269(4) Uani 1 1 d .
C5 C 0.7221(2) 0.4793(4) 0.47040(13) 0.0225(4) Uani 1 1 d .
C6 C 0.52098(18) 0.6399(4) 0.24850(13) 0.0184(3) Uani 1 1 d .
C7 C 0.4085(2) 0.8142(4) 0.19526(13) 0.0203(4) Uani 1 1 d .
H7A H 0.4519 0.9607 0.1604 0.024 Uiso 1 1 calc R
H7B H 0.3512 0.8967 0.2429 0.024 Uiso 1 1 calc R
C8 C 0.31656(19) 0.6454(4) 0.12280(13) 0.0185(3) Uani 1 1 d .
C9 C 0.3343(2) 0.6585(5) 0.02226(14) 0.0242(4) Uani 1 1 d .
H9 H 0.4012 0.7750 -0.0008 0.029 Uiso 1 1 calc R
C10 C 0.2521(2) 0.4980(5) -0.04349(14) 0.0285(4) Uani 1 1 d .
H10 H 0.2643 0.5080 -0.1104 0.034 Uiso 1 1 calc R
C11 C 0.1525(2) 0.3236(5) -0.01045(14) 0.0272(4) Uani 1 1 d .
H11 H 0.0986 0.2149 -0.0547 0.033 Uiso 1 1 calc R
C12 C 0.1334(2) 0.3117(5) 0.08973(15) 0.0273(4) Uani 1 1 d .
H12 H 0.0661 0.1957 0.1124 0.033 Uiso 1 1 calc R
C13 C 0.2144(2) 0.4721(4) 0.15562(14) 0.0225(4) Uani 1 1 d .
H13 H 0.2006 0.4642 0.2223 0.027 Uiso 1 1 calc R

loop_
_atom_site_aniso_label
_atom_site_aniso_U_11
_atom_site_aniso_U_22
_atom_site_aniso_U_33
_atom_site_aniso_U_23
_atom_site_aniso_U_13
_atom_site_aniso_U_12
S1 0.0226(2) 0.01545(18) 0.0248(2) -0.00253(19) -0.00621(15) -0.00094(19)
F1 0.0283(6) 0.0391(7) 0.0223(5) 0.0088(5) 0.0062(5) 0.0025(6)
F2 0.0274(6) 0.0372(7) 0.0466(8) 0.0011(7) 0.0032(6) 0.0118(6)
F3 0.0551(9) 0.0472(9) 0.0241(6) 0.0174(6) -0.0020(6) -0.0116(8)
F4 0.0388(7) 0.0448(8) 0.0249(6) -0.0039(6) 0.0114(5) -0.0004(6)
F5 0.0238(5) 0.0258(6) 0.0263(5) -0.0088(5) -0.0017(4) 0.0056(5)
F6 0.0243(6) 0.0212(5) 0.0294(6) 0.0053(5) -0.0036(5) -0.0045(5)
N1 0.0263(8) 0.0217(8) 0.0285(8) 0.0057(7) -0.0106(7) -0.0045(7)
C1 0.0199(8) 0.0169(8) 0.0166(7) -0.0006(6) -0.0036(6) -0.0030(7)
C2 0.0191(8) 0.0213(9) 0.0190(8) 0.0033(7) -0.0019(6) -0.0028(7)
C3 0.0192(8) 0.0224(8) 0.0280(9) -0.0001(7) -0.0044(7) 0.0000(7)
C4 0.0337(11) 0.0269(9) 0.0187(8) 0.0067(7) -0.0064(8) -0.0115(8)
C5 0.0243(9) 0.0244(9) 0.0186(8) -0.0020(7) 0.0005(7) -0.0052(8)
C6 0.0189(8) 0.0168(8) 0.0193(8) -0.0021(7) -0.0010(6) -0.0008(7)
C7 0.0207(8) 0.0153(10) 0.0242(8) -0.0019(6) -0.0036(6) 0.0023(7)
C8 0.0170(8) 0.0178(8) 0.0201(8) -0.0025(7) -0.0032(6) 0.0028(7)
C9 0.0231(9) 0.0273(10) 0.0219(8) 0.0037(8) -0.0005(7) 0.0007(8)
C10 0.0289(10) 0.0374(12) 0.0188(8) -0.0037(8) -0.0010(7) 0.0040(9)
C11 0.0254(9) 0.0285(11) 0.0265(9) -0.0085(9) -0.0067(7) 0.0016(9)
C12 0.0206(9) 0.0311(12) 0.0297(9) -0.0036(8) -0.0016(7) -0.0046(8)
C13 0.0194(8) 0.0275(10) 0.0203(8) -0.0027(8) 0.0003(6) -0.0003(8)

loop_
_atom_type_symbol
_atom_type_description
_atom_type_scat_dispersion_real
_atom_type_scat_dispersion_imag
_atom_type_scat_source
C C 0.0033 0.0016 'International Tables Vol C Tables 4.2.6.8 and 6.1.1.4'
H H 0.0000 0.0000 'International Tables Vol C Tables 4.2.6.8 and 6.1.1.4'
F F 0.0171 0.0103 'International Tables Vol C Tables 4.2.6.8 and 6.1.1.4'
N N 0.0061 0.0033 'International Tables Vol C Tables 4.2.6.8 and 6.1.1.4'
S S 0.1246 0.1234 'International Tables Vol C Tables 4.2.6.8 and 6.1.1.4'

loop_
_geom_angle_atom_site_label_1
_geom_angle_atom_site_label_2
_geom_angle_atom_site_label_3
_geom_angle
C1 S1 C6 97.47(9)
C3 N1 C4 117.57(18)
C2 C1 S1 122.04(14)
C2 C1 C5 116.67(17)
C5 C1 S1 121.29(15)
F1 C2 C1 121.16(16)
F1 C2 C3 119.59(18)
C3 C2 C1 119.25(18)
F2 C3 C2 119.60(18)
N1 C3 F2 116.82(18)
N1 C3 C2 123.6(2)
F3 C4 C5 119.2(2)
N1 C4 F3 116.6(2)
N1 C4 C5 124.17(18)
F4 C5 C1 120.90(18)
F4 C5 C4 120.38(17)
C4 C5 C1 118.71(19)
F5 C6 S1 109.54(12)
F5 C6 F6 104.47(15)
F5 C6 C7 111.70(14)
F6 C6 S1 109.14(11)
F6 C6 C7 111.40(15)
C7 C6 S1 110.41(12)
C6 C7 H7A 109.4
C6 C7 H7B 109.4
C6 C7 C8 111.37(15)
H7A C7 H7B 108.0
C8 C7 H7A 109.4
C8 C7 H7B 109.4
C9 C8 C7 120.42(17)
C13 C8 C7 120.57(16)
C13 C8 C9 119.01(17)
C8 C9 H9 119.9
C10 C9 C8 120.11(19)
C10 C9 H9 119.9
C9 C10 H10 119.7
C11 C10 C9 120.66(18)
C11 C10 H10 119.7
C10 C11 H11 120.3
C10 C11 C12 119.45(19)
C12 C11 H11 120.3
C11 C12 H12 119.9
C13 C12 C11 120.21(19)
C13 C12 H12 119.9
C8 C13 H13 119.7
C12 C13 C8 120.55(17)
C12 C13 H13 119.7

loop_
_geom_bond_atom_site_label_1
_geom_bond_atom_site_label_2
_geom_bond_distance
S1 C1 1.7695(19)
S1 C6 1.8284(18)
F1 C2 1.334(2)
F2 C3 1.336(2)
F3 C4 1.336(2)
F4 C5 1.332(2)
F5 C6 1.364(2)
F6 C6 1.367(2)
N1 C3 1.307(3)
N1 C4 1.310(3)
C1 C2 1.387(3)
C1 C5 1.394(3)
C2 C3 1.385(3)
C4 C5 1.379(3)
C6 C7 1.515(3)
C7 H7A 0.9700
C7 H7B 0.9700
C7 C8 1.516(2)
C8 C9 1.395(3)
C8 C13 1.394(3)
C9 H9 0.9300
C9 C10 1.389(3)
C10 H10 0.9300
C10 C11 1.381(3)
C11 H11 0.9300
C11 C12 1.393(3)
C12 H12 0.9300
C12 C13 1.384(3)
C13 H13 0.9300
